data_2021010
loop_
_publ_author_name
'Nestler, Robert'
'Schwarzer, Anke'
'Gruber, Tobias'

_publ_section_title
;
 Different supramolecular interactions mediated by Br atoms in the crystal
 structures of three anisole derivatives
;
_journal_coeditor_code EG3234
_journal_issue 3
_journal_name_full 'Acta Crystallographica Section C'
_journal_page_first
;
;
_journal_paper_doi 10.1107/S2053229618001997
_journal_volume 74
_journal_year 2018
_chemical_formula_iupac 'C9 H11 Br O3'
_chemical_formula_moiety 'C9 H11 Br O3'
_chemical_formula_sum 'C9 H11 Br O3'
_chemical_formula_weight 247.09
_chemical_melting_point 400.15
_chemical_name_common
;
4-Bromo-2,6-bis(hydroxymethyl)anisole
;
_chemical_name_systematic
;
[5-Bromo-3-(hydroxymethyl)-2-methoxyphenyl]methanol
;
_space_group_crystal_system orthorhombic
_space_group_IT_number 33
_space_group_name_Hall 'P 2c -2n'
_space_group_name_H-M_alt 'P n a 21'
_symmetry_space_group_name_Hall 'P 2c -2n'
_symmetry_space_group_name_H-M 'P n a 21'
_atom_sites_solution_hydrogens mixed
_audit_creation_method SHELXL-2014/7
_cell_angle_alpha 90
_cell_angle_beta 90
_cell_angle_gamma 90
_cell_formula_units_Z 4
_cell_length_a 13.1596(7)
_cell_length_b 16.2514(9)
_cell_length_c 4.4735(2)
_cell_measurement_reflns_used 5411
_cell_measurement_temperature 173(2)
_cell_measurement_theta_max 27.15
_cell_measurement_theta_min 1.99
_cell_volume 956.71(9)
_computing_cell_refinement
;
X-AREA (Stoe & Cie, 2002)
;
_computing_data_collection
;
X-AREA (Stoe & Cie, 2002)
;
_computing_data_reduction
;
X-RED (Stoe & Cie, 2002)
;
_computing_molecular_graphics
;
XP (Sheldrick, 2008)
;
_computing_publication_material
;
<i>WinGX</i> (Farrugia, 2012), <i>publCIF</i> (Westrip, 2010)
and
<i>SHELXLE</i> (H\"ubschle <i>et al.</i>, 2011)
;
_computing_structure_refinement
;
SHELXL2014 (Sheldrick, 2015b)
;
_computing_structure_solution
;
SHELXT (Sheldrick, 2015a)
;
_diffrn_ambient_temperature 173(2)
_diffrn_detector_area_resol_mean 6.67
_diffrn_measured_fraction_theta_full 0.997
_diffrn_measured_fraction_theta_max 0.997
_diffrn_measurement_device '2-circle goniometer'
_diffrn_measurement_device_type 'Stoe IPDS 2'
_diffrn_measurement_method 'rotation method'
_diffrn_radiation_monochromator 'plane graphite'
_diffrn_radiation_type 'Mo K\a'
_diffrn_radiation_wavelength 0.71073
_diffrn_reflns_av_R_equivalents 0.0739
_diffrn_reflns_limit_h_max 16
_diffrn_reflns_limit_h_min -13
_diffrn_reflns_limit_k_max 17
_diffrn_reflns_limit_k_min -20
_diffrn_reflns_limit_l_max 5
_diffrn_reflns_limit_l_min -5
_diffrn_reflns_number 4183
_diffrn_reflns_theta_full 25.242
_diffrn_reflns_theta_max 26.484
_diffrn_reflns_theta_min 2.507
_exptl_absorpt_coefficient_mu 4.268
_exptl_absorpt_correction_T_max 0.5639
_exptl_absorpt_correction_T_min 0.2833
_exptl_absorpt_correction_type integration
_exptl_absorpt_process_details
;
(X-AREA; Stoe & Cie, 2002)
;
_exptl_crystal_colour colorless
_exptl_crystal_density_diffrn 1.715
_exptl_crystal_description piece
_exptl_crystal_F_000 496
_exptl_crystal_size_max 0.450
_exptl_crystal_size_mid 0.267
_exptl_crystal_size_min 0.150
_refine_diff_density_max 0.822
_refine_diff_density_min -1.218
_refine_ls_abs_structure_details
;
Classical Flack (1983) method preferred over Parsons because s.u. lower;
<b>??? Friedel pairs</b>
;
_refine_ls_abs_structure_Flack 0.01(5)
_refine_ls_extinction_method none
_refine_ls_goodness_of_fit_ref 1.095
_refine_ls_hydrogen_treatment mixed
_refine_ls_matrix_type full
_refine_ls_number_parameters 127
_refine_ls_number_reflns 1904
_refine_ls_number_restraints 1
_refine_ls_restrained_S_all 1.095
_refine_ls_R_factor_all 0.0786
_refine_ls_R_factor_gt 0.0646
_refine_ls_shift/su_max 0.000
_refine_ls_shift/su_mean 0.000
_refine_ls_structure_factor_coef Fsqd
_refine_ls_weighting_details 'w=1/[\s^2^(Fo^2^)+(0.1230P)^2^+3.1968P] where P=(Fo^2^+2Fc^2^)/3'
_refine_ls_weighting_scheme calc
_refine_ls_wR_factor_gt 0.1744
_refine_ls_wR_factor_ref 0.1903
_reflns_number_gt 1647
_reflns_number_total 1904
_reflns_threshold_expression 'I > 2\s(I)'
_cod_data_source_file eg3234sup1.cif
_cod_data_source_block II
_cod_database_code 2021010
_shelx_space_group_comment
;
The symmetry employed for this shelxl refinement is uniquely defined
by the following loop, which should always be used as a source of
symmetry information in preference to the above space-group names.
They are only intended as comments.
;
_shelx_estimated_absorpt_t_min 0.250
_shelx_estimated_absorpt_t_max 0.567

loop_
_space_group_symop_operation_xyz
'x, y, z'
'-x, -y, z+1/2'
'-x+1/2, y+1/2, z+1/2'
'x+1/2, -y+1/2, z'

loop_
_atom_site_type_symbol
_atom_site_label
_atom_site_fract_x
_atom_site_fract_y
_atom_site_fract_z
_atom_site_U_iso_or_equiv
_atom_site_adp_type
_atom_site_calc_flag
_atom_site_occupancy
Br Br1 0.47945(7) 0.58610(5) 0.1742(5) 0.0274(4) Uani d 1
O O1 0.1690(7) 0.6471(6) 0.924(2) 0.0309(18) Uani d 1
O O2 0.2989(7) 0.8804(5) 0.7961(19) 0.0284(18) Uani d 1
O O3 0.5787(7) 0.9079(5) 0.424(2) 0.0248(17) Uani d 1
C C1 0.4222(8) 0.6800(6) 0.371(2) 0.019(2) Uani d 1
C C2 0.3384(9) 0.6688(7) 0.554(3) 0.023(2) Uani d 1
H H2 0.3111 0.6155 0.5870 0.028 Uiso calc 1
C C3 0.2954(7) 0.7370(6) 0.689(4) 0.0215(19) Uani d 1
C C4 0.3399(8) 0.8139(6) 0.640(3) 0.019(2) Uani d 1
C C5 0.4253(8) 0.8240(6) 0.462(2) 0.021(2) Uani d 1
C C6 0.4652(8) 0.7551(7) 0.321(3) 0.023(2) Uani d 1
H H6 0.5220 0.7602 0.1915 0.027 Uiso calc 1
C C7 0.2037(9) 0.7300(8) 0.889(3) 0.027(2) Uani d 1
H H7A 0.2206 0.7529 1.0878 0.032 Uiso calc 1
H H7B 0.1479 0.7636 0.8040 0.032 Uiso calc 1
C C8 0.2333(12) 0.9311(9) 0.627(5) 0.049(5) Uani d 1
H H8A 0.2158 0.9801 0.7438 0.073 Uiso calc 1
H H8B 0.1713 0.9005 0.5787 0.073 Uiso calc 1
H H8C 0.2674 0.9477 0.4420 0.073 Uiso calc 1
C C9 0.4713(10) 0.9082(6) 0.411(4) 0.029(3) Uani d 1
H H9A 0.4498 0.9286 0.2120 0.035 Uiso calc 1
H H9B 0.4447 0.9467 0.5632 0.035 Uiso calc 1
H H1 0.13(2) 0.608(14) 0.79(5) 0.10(9) Uiso d 1
H H3 0.591(14) 0.888(10) 0.27(4) 0.04(5) Uiso d 1

loop_
_atom_site_aniso_label
_atom_site_aniso_U_11
_atom_site_aniso_U_22
_atom_site_aniso_U_33
_atom_site_aniso_U_12
_atom_site_aniso_U_13
_atom_site_aniso_U_23
Br1 0.0282(6) 0.0184(5) 0.0357(6) 0.0039(3) 0.0029(8) -0.0012(7)
O1 0.029(4) 0.040(5) 0.024(4) -0.012(4) 0.008(3) 0.004(4)
O2 0.030(4) 0.025(4) 0.030(4) 0.004(4) 0.002(3) -0.011(3)
O3 0.021(4) 0.022(4) 0.031(5) -0.003(3) 0.003(3) -0.004(3)
C1 0.014(5) 0.020(5) 0.022(5) -0.005(4) 0.000(4) 0.000(4)
C2 0.029(6) 0.022(5) 0.020(4) -0.007(4) -0.002(4) 0.005(4)
C3 0.021(4) 0.022(4) 0.021(5) 0.001(3) -0.001(7) -0.001(5)
C4 0.020(4) 0.023(4) 0.015(5) 0.009(4) 0.001(4) -0.005(4)
C5 0.020(5) 0.016(5) 0.026(5) 0.001(4) -0.002(4) 0.001(4)
C6 0.019(5) 0.023(5) 0.026(6) 0.006(4) 0.005(4) 0.003(5)
C7 0.021(5) 0.037(6) 0.023(6) -0.004(5) 0.006(4) 0.004(4)
C8 0.035(7) 0.038(6) 0.074(15) 0.017(6) 0.002(8) -0.005(8)
C9 0.032(8) 0.010(5) 0.046(8) -0.002(4) 0.001(5) 0.000(4)

loop_
_atom_type_symbol
_atom_type_description
_atom_type_scat_dispersion_real
_atom_type_scat_dispersion_imag
_atom_type_scat_source
C C 0.0033 0.0016 'International Tables Vol C Tables 4.2.6.8 and 6.1.1.4'
H H 0.0000 0.0000 'International Tables Vol C Tables 4.2.6.8 and 6.1.1.4'
Br Br -0.2901 2.4595 'International Tables Vol C Tables 4.2.6.8 and 6.1.1.4'
O O 0.0106 0.0060 'International Tables Vol C Tables 4.2.6.8 and 6.1.1.4'

loop_
_exptl_crystal_face_index_h
_exptl_crystal_face_index_k
_exptl_crystal_face_index_l
_exptl_crystal_face_perp_dist
-6 15 8 0.0975
30 -15 -14 0.0870
-1 30 0 0.0963
2 -30 -1 0.0864
30 1 1 0.1930
-30 -6 1 0.1530

loop_
_geom_angle_atom_site_label_1
_geom_angle_atom_site_label_2
_geom_angle_atom_site_label_3
_geom_angle
C7 O1 H1 132(10)
C4 O2 C8 114.8(11)
C9 O3 H3 101(10)
C6 C1 C2 123.0(10)
C6 C1 Br1 118.3(8)
C2 C1 Br1 118.7(8)
C3 C2 C1 118.6(10)
C3 C2 H2 120.7
C1 C2 H2 120.7
C2 C3 C4 118.5(11)
C2 C3 C7 121.7(9)
C4 C3 C7 119.8(10)
C5 C4 O2 120.6(9)
C5 C4 C3 122.4(9)
O2 C4 C3 116.9(10)
C4 C5 C6 118.1(10)
C4 C5 C9 121.2(10)
C6 C5 C9 120.6(11)
C1 C6 C5 119.4(10)
C1 C6 H6 120.3
C5 C6 H6 120.3
O1 C7 C3 113.1(9)
O1 C7 H7A 109.0
C3 C7 H7A 109.0
O1 C7 H7B 109.0
C3 C7 H7B 109.0
H7A C7 H7B 107.8
O2 C8 H8A 109.5
O2 C8 H8B 109.5
H8A C8 H8B 109.5
O2 C8 H8C 109.5
H8A C8 H8C 109.5
H8B C8 H8C 109.5
O3 C9 C5 113.0(9)
O3 C9 H9A 109.0
C5 C9 H9A 109.0
O3 C9 H9B 109.0
C5 C9 H9B 109.0
H9A C9 H9B 107.8

loop_
_geom_bond_atom_site_label_1
_geom_bond_atom_site_label_2
_geom_bond_distance
Br1 C1 1.916(11)
O1 C7 1.431(15)
O1 H1 1.0(2)
O2 C4 1.396(13)
O2 C8 1.411(19)
O3 C9 1.415(17)
O3 H3 0.76(16)
C1 C6 1.364(15)
C1 C2 1.387(15)
C2 C3 1.382(17)
C2 H2 0.9500
C3 C4 1.397(14)
C3 C7 1.506(16)
C4 C5 1.387(15)
C5 C6 1.388(15)
C5 C9 1.513(14)
C6 H6 0.9500
C7 H7A 0.9900
C7 H7B 0.9900
C8 H8A 0.9800
C8 H8B 0.9800
C8 H8C 0.9800
C9 H9A 0.9900
C9 H9B 0.9900

loop_
_geom_hbond_atom_site_label_D
_geom_hbond_atom_site_label_H
_geom_hbond_atom_site_label_A
_geom_hbond_site_symmetry_A
_geom_hbond_distance_DH
_geom_hbond_distance_HA
_geom_hbond_distance_DA
_geom_hbond_angle_DHA
C8 H8A Br1 3 0.98 3.11 3.773(13) 126.3
C8 H8B Br1 4_465 0.98 3.11 3.917(19) 140.3
O1 H1 O3 4_465 1.0(2) 1.8(2) 2.687(13) 15E1(2)
O3 H3 O1 4_564 0.76(16) 1.95(17) 2.685(13) 160(18)

loop_
_geom_torsion_atom_site_label_1
_geom_torsion_atom_site_label_2
_geom_torsion_atom_site_label_3
_geom_torsion_atom_site_label_4
_geom_torsion
C6 C1 C2 C3 1.2(17)
Br1 C1 C2 C3 -178.1(10)
C1 C2 C3 C4 -1.6(18)
C1 C2 C3 C7 179.4(11)
C8 O2 C4 C5 83.0(14)
C8 O2 C4 C3 -101.3(13)
C2 C3 C4 C5 0.0(19)
C7 C3 C4 C5 179.0(11)
C2 C3 C4 O2 -175.6(11)
C7 C3 C4 O2 3.5(17)
O2 C4 C5 C6 177.5(10)
C3 C4 C5 C6 2.1(18)
O2 C4 C5 C9 -5.1(17)
C3 C4 C5 C9 179.5(12)
C2 C1 C6 C5 0.9(17)
Br1 C1 C6 C5 -179.8(8)
C4 C5 C6 C1 -2.5(17)
C9 C5 C6 C1 -179.9(11)
C2 C3 C7 O1 0.9(17)
C4 C3 C7 O1 -178.1(12)
C4 C5 C9 O3 137.6(12)
C6 C5 C9 O3 -45.0(17)
C2 C3 C7 O1 0.9(17)
C4 C3 C7 O1 -178.1(12)
C6 C5 C9 O3 -45.0(17)
C4 C5 C9 O3 137.6(12)
C3 C4 O2 C8 -101.3(13)
C5 C4 O2 C8 83.0(14)

_cod_database_fobs_code 2021010
